data_7701936
loop_
_publ_author_name
'Yadav, Chote Lal'
'Rajput, Gunjan'
'Manar, Krishna K.'
'Kumari, Kavita'
'Drew, Michael G. B.'
'Singh, Nanhai'

_publ_section_title
;
 Cooperative metal-ligand influence on the formation of coordination
 polymers, and conducting and photophysical properties of Tl(i)
 \b-oxodithioester complexes.
;
_journal_issue 45
_journal_name_full 'Dalton transactions (Cambridge, England : 2003)'
_journal_page_first 16264
_journal_page_last 16278
_journal_paper_doi 10.1039/c8dt03694b
_journal_volume 47
_journal_year 2018
_chemical_formula_sum 'C9 H8 N O S2 Tl'
_chemical_formula_weight 414.65
_space_group_crystal_system orthorhombic
_space_group_IT_number 45
_space_group_name_Hall 'I 2 -2c'
_space_group_name_H-M_alt 'I b a 2'
_symmetry_space_group_name_Hall 'I 2 -2c'
_symmetry_space_group_name_H-M 'I b a 2'
_atom_sites_solution_hydrogens geom
_audit_creation_method SHELXL-2016/6
_audit_update_record
;
2018-10-04 deposited with the CCDC.
2018-10-12 downloaded from the CCDC.
;
_cell_angle_alpha 90
_cell_angle_beta 90
_cell_angle_gamma 90
_cell_formula_units_Z 8
_cell_length_a 10.9680(7)
_cell_length_b 27.114(2)
_cell_length_c 7.1755(5)
_cell_measurement_reflns_used 14954
_cell_measurement_temperature 295(2)
_cell_measurement_theta_max 28.339
_cell_measurement_theta_min 2.920
_cell_volume 2133.9(3)
_computing_molecular_graphics PLATON(Spek,2004)
_computing_publication_material 'SHELXL, PLATON, WINGX (Ferrugia, 2012)'
_computing_structure_refinement 'SHELXL-2016/6 (Sheldrick, 2016)'
_computing_structure_solution 'SHELXS (Sheldrick, 2008)'
_diffrn_ambient_temperature 295(2)
_diffrn_measured_fraction_theta_full 0.998
_diffrn_measured_fraction_theta_max 0.997
_diffrn_measurement_device_type 'Bruker D8 Quest SCM Diffractometer'
_diffrn_radiation_type MoK\a
_diffrn_radiation_wavelength 0.71073
_diffrn_reflns_av_R_equivalents 0.0582
_diffrn_reflns_av_unetI/netI 0.0446
_diffrn_reflns_Laue_measured_fraction_full 0.998
_diffrn_reflns_Laue_measured_fraction_max 0.997
_diffrn_reflns_limit_h_max 14
_diffrn_reflns_limit_h_min -12
_diffrn_reflns_limit_k_max 36
_diffrn_reflns_limit_k_min -33
_diffrn_reflns_limit_l_max 9
_diffrn_reflns_limit_l_min -9
_diffrn_reflns_number 14954
_diffrn_reflns_point_group_measured_fraction_full 0.999
_diffrn_reflns_point_group_measured_fraction_max 0.998
_diffrn_reflns_theta_full 25.242
_diffrn_reflns_theta_max 28.339
_diffrn_reflns_theta_min 2.920
_exptl_absorpt_coefficient_mu 15.493
_exptl_absorpt_correction_T_max 0.8417
_exptl_absorpt_correction_T_min 0.5192
_exptl_absorpt_correction_type multi-scan
_exptl_absorpt_process_details
;
 SADABS 2016/2: Krause, L., Herbst-Irmer, R., Sheldrick G.M. & Stalke D.,
 J. Appl. Cryst. 48 (2015) 3-10
;
_exptl_crystal_colour black
_exptl_crystal_density_diffrn 2.581
_exptl_crystal_description block
_exptl_crystal_F_000 1520
_exptl_crystal_size_max 0.23
_exptl_crystal_size_mid 0.21
_exptl_crystal_size_min 0.18
_refine_diff_density_max 0.651
_refine_diff_density_min -1.848
_refine_diff_density_rms 0.274
_refine_ls_abs_structure_details
;
 Refined as an inversion twin.
;
_refine_ls_abs_structure_Flack 0.015(15)
_refine_ls_extinction_method none
_refine_ls_goodness_of_fit_ref 1.088
_refine_ls_hydrogen_treatment constr
_refine_ls_matrix_type full
_refine_ls_number_parameters 129
_refine_ls_number_reflns 2655
_refine_ls_number_restraints 1
_refine_ls_restrained_S_all 1.088
_refine_ls_R_factor_all 0.0479
_refine_ls_R_factor_gt 0.0352
_refine_ls_shift/su_max 0.002
_refine_ls_shift/su_mean 0.000
_refine_ls_structure_factor_coef Fsqd
_refine_ls_weighting_details 'w=1/[\s^2^(Fo^2^)+(0.0376P)^2^] where P=(Fo^2^+2Fc^2^)/3'
_refine_ls_weighting_scheme calc
_refine_ls_wR_factor_gt 0.0758
_refine_ls_wR_factor_ref 0.0806
_reflns_Friedel_coverage 0.848
_reflns_Friedel_fraction_full 1.000
_reflns_Friedel_fraction_max 0.998
_reflns_number_gt 2197
_reflns_number_total 2655
_reflns_threshold_expression 'I > 2\s(I)'
_cod_data_source_file c8dt03694b2.cif
_cod_data_source_block 4
_cod_database_code 7701936
_shelx_shelxl_version_number 2016/6
_shelx_space_group_comment
;
The symmetry employed for this shelxl refinement is uniquely defined
by the following loop, which should always be used as a source of
symmetry information in preference to the above space-group names.
They are only intended as comments.
;

loop_
_space_group_symop_operation_xyz
'x, y, z'
'-x, -y, z'
'x+1/2, -y+1/2, z'
'-x+1/2, y+1/2, z'
'x+1/2, y+1/2, z+1/2'
'-x+1/2, -y+1/2, z+1/2'
'x+1, -y+1, z+1/2'
'-x+1, y+1, z+1/2'

loop_
_atom_site_label
_atom_site_type_symbol
_atom_site_fract_x
_atom_site_fract_y
_atom_site_fract_z
_atom_site_U_iso_or_equiv
_atom_site_adp_type
_atom_site_occupancy
_atom_site_site_symmetry_order
_atom_site_calc_flag
_atom_site_refinement_flags_posn
_atom_site_refinement_flags_adp
Tl1 Tl 0.35442(3) 0.57304(2) 0.53482(10) 0.04640(15) Uani 1 1 d . .
O11 O 0.5278(7) 0.6415(3) 0.3852(13) 0.067(2) Uani 1 1 d . .
C12 C 0.6197(8) 0.6571(3) 0.4673(13) 0.0341(19) Uani 1 1 d . .
C13 C 0.7144(7) 0.6267(2) 0.5389(18) 0.0326(15) Uani 1 1 d . .
H13 H 0.780861 0.642802 0.598120 0.039 Uiso 1 1 calc R U
C14 C 0.7182(7) 0.5763(2) 0.530(2) 0.0284(14) Uani 1 1 d . .
S15 S 0.6084(2) 0.53734(8) 0.4439(4) 0.0421(5) Uani 1 1 d . .
S16 S 0.8396(2) 0.54156(9) 0.6178(4) 0.0421(6) Uani 1 1 d . .
C17 C 0.9495(9) 0.5847(4) 0.7069(16) 0.046(2) Uani 1 1 d . .
H17A H 0.968189 0.609324 0.610936 0.069 Uiso 1 1 calc R U
H17B H 1.024245 0.567139 0.741286 0.069 Uiso 1 1 calc R U
H17C H 0.916028 0.601285 0.816999 0.069 Uiso 1 1 calc R U
C21 C 0.6278(7) 0.7121(4) 0.4827(10) 0.029(2) Uani 1 1 d . .
C22 C 0.5343(8) 0.7405(3) 0.4136(11) 0.0321(19) Uani 1 1 d . .
H22 H 0.465008 0.725128 0.359511 0.039 Uiso 1 1 calc R U
C23 C 0.5406(8) 0.7916(3) 0.4226(12) 0.038(2) Uani 1 1 d . .
H23 H 0.472996 0.810019 0.377659 0.046 Uiso 1 1 calc R U
N24 N 0.6361(6) 0.8166(3) 0.4908(10) 0.038(2) Uani 1 1 d . .
C25 C 0.7269(8) 0.7890(3) 0.5566(17) 0.037(2) Uani 1 1 d . .
H25 H 0.796921 0.805573 0.603216 0.044 Uiso 1 1 calc R U
C26 C 0.7268(8) 0.7384(3) 0.5620(13) 0.031(2) Uani 1 1 d . .
H26 H 0.792441 0.721171 0.618457 0.037 Uiso 1 1 calc R U

loop_
_atom_site_aniso_label
_atom_site_aniso_U_11
_atom_site_aniso_U_22
_atom_site_aniso_U_33
_atom_site_aniso_U_23
_atom_site_aniso_U_13
_atom_site_aniso_U_12
Tl1 0.0458(2) 0.0330(2) 0.0604(2) 0.0011(3) -0.0051(3) 0.00171(12)
O11 0.060(5) 0.029(4) 0.111(6) 0.010(4) -0.049(5) -0.014(3)
C12 0.037(5) 0.022(5) 0.042(4) 0.004(3) -0.008(4) -0.009(3)
C13 0.033(4) 0.021(3) 0.044(4) 0.001(6) -0.009(6) -0.007(3)
C14 0.034(4) 0.020(3) 0.031(3) 0.003(5) 0.002(6) -0.003(3)
S15 0.0388(12) 0.0231(11) 0.0644(14) -0.0014(11) -0.0033(12) -0.0109(9)
S16 0.0413(14) 0.0253(12) 0.0595(13) 0.0015(10) -0.0037(11) 0.0030(9)
C17 0.048(6) 0.039(5) 0.052(6) -0.006(4) -0.012(5) -0.001(4)
C21 0.027(4) 0.037(5) 0.023(4) 0.004(3) -0.001(3) -0.005(3)
C22 0.033(5) 0.028(5) 0.036(4) 0.006(3) 0.000(3) -0.001(3)
C23 0.041(6) 0.033(5) 0.040(5) 0.003(4) -0.002(4) 0.012(4)
N24 0.051(5) 0.025(4) 0.037(5) -0.001(3) -0.002(3) 0.002(3)
C25 0.040(5) 0.025(4) 0.045(6) -0.005(4) -0.007(5) 0.002(3)
C26 0.032(4) 0.026(4) 0.034(6) 0.005(3) -0.010(4) -0.004(3)

loop_
_atom_type_symbol
_atom_type_description
_atom_type_scat_dispersion_real
_atom_type_scat_dispersion_imag
_atom_type_scat_source
C C 0.0033 0.0016 'International Tables Vol C Tables 4.2.6.8 and 6.1.1.4'
H H 0.0000 0.0000 'International Tables Vol C Tables 4.2.6.8 and 6.1.1.4'
N N 0.0061 0.0033 'International Tables Vol C Tables 4.2.6.8 and 6.1.1.4'
O O 0.0106 0.0060 'International Tables Vol C Tables 4.2.6.8 and 6.1.1.4'
S S 0.1246 0.1234 'International Tables Vol C Tables 4.2.6.8 and 6.1.1.4'
Tl Tl -2.8358 9.6688 'International Tables Vol C Tables 4.2.6.8 and 6.1.1.4'

loop_
_geom_angle_atom_site_label_1
_geom_angle_atom_site_label_2
_geom_angle_atom_site_label_3
_geom_angle
_geom_angle_site_symmetry_1
_geom_angle_site_symmetry_3
O11 Tl1 S15 60.99(16) . .
O11 Tl1 S15 117.44(18) . 2_665
S15 Tl1 S15 61.46(7) . 2_665
O11 Tl1 S15 117.84(16) . 8_545
S15 Tl1 S15 89.04(6) . 8_545
S15 Tl1 S15 83.16(5) 2_665 8_545
O11 Tl1 Tl1 80.72(15) . 8_545
S15 Tl1 Tl1 63.14(6) . 8_545
S15 Tl1 Tl1 94.01(5) 2_665 8_545
S15 Tl1 Tl1 37.79(5) 8_545 8_545
O11 Tl1 Tl1 43.88(18) . 8_544
S15 Tl1 Tl1 39.24(6) . 8_544
S15 Tl1 Tl1 75.79(5) 2_665 8_544
S15 Tl1 Tl1 128.04(4) 8_545 8_544
Tl1 Tl1 Tl1 96.655(13) 8_545 8_544
C12 O11 Tl1 125.5(7) . .
O11 C12 C13 124.6(8) . .
O11 C12 C21 114.9(8) . .
C13 C12 C21 120.4(7) . .
C14 C13 C12 125.7(8) . .
C14 C13 H13 117.1 . .
C12 C13 H13 117.1 . .
C13 C14 S15 127.5(7) . .
C13 C14 S16 123.0(8) . .
S15 C14 S16 109.4(3) . .
C14 S15 Tl1 111.9(3) . .
C14 S15 Tl1 115.3(3) . 2_665
Tl1 S15 Tl1 112.74(8) . 2_665
C14 S15 Tl1 93.2(5) . 8_544
Tl1 S15 Tl1 102.98(8) . 8_544
Tl1 S15 Tl1 118.83(9) 2_665 8_544
C14 S16 C17 106.7(4) . .
S16 C17 H17A 109.5 . .
S16 C17 H17B 109.5 . .
H17A C17 H17B 109.5 . .
S16 C17 H17C 109.5 . .
H17A C17 H17C 109.5 . .
H17B C17 H17C 109.5 . .
C22 C21 C26 115.7(9) . .
C22 C21 C12 119.1(8) . .
C26 C21 C12 125.2(8) . .
C21 C22 C23 120.3(8) . .
C21 C22 H22 119.9 . .
C23 C22 H22 119.9 . .
N24 C23 C22 124.1(8) . .
N24 C23 H23 117.9 . .
C22 C23 H23 117.9 . .
C25 N24 C23 115.4(8) . .
N24 C25 C26 124.8(8) . .
N24 C25 H25 117.6 . .
C26 C25 H25 117.6 . .
C25 C26 C21 119.5(8) . .
C25 C26 H26 120.2 . .
C21 C26 H26 120.2 . .

loop_
_geom_bond_atom_site_label_1
_geom_bond_atom_site_label_2
_geom_bond_distance
_geom_bond_site_symmetry_2
Tl1 O11 2.867(8) .
Tl1 S15 3.020(3) .
Tl1 S15 3.090(2) 2_665
Tl1 S15 3.118(3) 8_545
Tl1 Tl1 4.8032(5) 8_545
Tl1 Tl1 4.8032(5) 8_544
O11 C12 1.241(11) .
C12 C13 1.422(12) .
C12 C21 1.499(13) .
C13 C14 1.369(9) .
C13 H13 0.9500 .
C14 S15 1.717(9) .
C14 S16 1.748(9) .
S16 C17 1.798(10) .
C17 H17A 0.9800 .
C17 H17B 0.9800 .
C17 H17C 0.9800 .
C21 C22 1.375(12) .
C21 C26 1.418(11) .
C22 C23 1.389(12) .
C22 H22 0.9500 .
C23 N24 1.340(11) .
C23 H23 0.9500 .
N24 C25 1.333(11) .
C25 C26 1.372(10) .
C25 H25 0.9500 .
C26 H26 0.9500 .
